data_7243450
loop_
_publ_author_name
'Chinen, Beatrice L.'
'Hyvl, Jakub'
'Brayton, Daniel F.'
'Riek, Matthew M.'
'Yoshida, Wesley Y.'
'Chapp, Timothy W.'
'Rheingold, Arnold L.'
'Cain, Matthew F.'

_publ_section_title
;
 Trimerization and cyclization of reactive P-functionalities confined
 within OCO pincers
;
_journal_issue 46
_journal_name_full 'RSC Advances'
_journal_page_first 28602
_journal_page_last 28613
_journal_paper_doi 10.1039/D1RA05926B
_journal_volume 11
_journal_year 2021
_chemical_formula_moiety 'C78 H87 O6 P3'
_chemical_formula_sum 'C78 H87 O6 P3'
_chemical_formula_weight 1213.38
_space_group_crystal_system triclinic
_space_group_IT_number 2
_space_group_name_Hall '-P 1'
_space_group_name_H-M_alt 'P -1'
_atom_sites_solution_hydrogens geom
_atom_sites_solution_primary dual
_audit_creation_date 2017-06-30
_audit_creation_method
;
Olex2 1.2-beta
(compiled 2017.06.29 svn.r3433 for OlexSys, GUI svn.r5356)
;
_audit_update_record
;
2021-07-08 deposited with the CCDC.	2021-08-10 downloaded from the CCDC.
;
_cell_angle_alpha 100.80(3)
_cell_angle_beta 94.78(2)
_cell_angle_gamma 103.351(19)
_cell_formula_units_Z 2
_cell_length_a 10.515(5)
_cell_length_b 15.037(8)
_cell_length_c 22.719(11)
_cell_measurement_reflns_used 9906
_cell_measurement_temperature 100(2)
_cell_measurement_theta_max 23.714
_cell_measurement_theta_min 2.305
_cell_volume 3403(3)
_computing_cell_refinement 'SAINT v8.37A (Bruker, 2015)'
_computing_data_collection 'APEX2 v2014.11-0 (Bruker, 2014)'
_computing_data_reduction 'SAINT v8.37A (Bruker, 2015)'
_computing_molecular_graphics 'Olex2 (Dolomanov et al., 2009)'
_computing_publication_material 'Olex2 (Dolomanov et al., 2009)'
_computing_structure_refinement 'ShelXL (Sheldrick, 2015)'
_computing_structure_solution 'SHELXT (Sheldrick, 2015)'
_diffrn_ambient_temperature 100.0
_diffrn_detector 'Bruker APEX-II CCD'
_diffrn_detector_area_resol_mean 7.9
_diffrn_detector_type 'CCD Area Detector'
_diffrn_measured_fraction_theta_full 0.990
_diffrn_measured_fraction_theta_max 0.670
_diffrn_measurement_device 'Kappa Four-Circle Diffractometer'
_diffrn_measurement_device_type 'Bruker APEX-II CCD'
_diffrn_measurement_method '\f and \w scans'
_diffrn_radiation_monochromator graphite
_diffrn_radiation_probe x-ray
_diffrn_radiation_type MoK\a
_diffrn_radiation_wavelength 0.71073
_diffrn_radiation_xray_symbol K-L~3~
_diffrn_reflns_av_R_equivalents 0.0824
_diffrn_reflns_av_unetI/netI 0.0804
_diffrn_reflns_Laue_measured_fraction_full 0.990
_diffrn_reflns_Laue_measured_fraction_max 0.670
_diffrn_reflns_limit_h_max 11
_diffrn_reflns_limit_h_min -11
_diffrn_reflns_limit_k_max 16
_diffrn_reflns_limit_k_min -16
_diffrn_reflns_limit_l_max 25
_diffrn_reflns_limit_l_min -25
_diffrn_reflns_number 45744
_diffrn_reflns_point_group_measured_fraction_full 0.990
_diffrn_reflns_point_group_measured_fraction_max 0.670
_diffrn_reflns_theta_full 23.409
_diffrn_reflns_theta_max 23.409
_diffrn_reflns_theta_min 1.425
_diffrn_source 'sealed tube'
_diffrn_source_type fine-focus
_diffrn_standards_number 0
_exptl_absorpt_coefficient_mu 0.140
_exptl_absorpt_correction_T_max 0.2571
_exptl_absorpt_correction_T_min 0.2038
_exptl_absorpt_correction_type multi-scan
_exptl_absorpt_process_details
'SADABS-2016/2 (Bruker,2016/2) was used for absorption correction. wR2(int) was 0.1176 before and 0.0648 after correction. The Ratio of minimum to maximum transmission is 0.7927. The \l/2 correction factor is Not present.'
_exptl_crystal_colour colourless
_exptl_crystal_density_diffrn 1.184
_exptl_crystal_description needle
_exptl_crystal_F_000 1296
_exptl_crystal_size_max 0.28
_exptl_crystal_size_mid 0.08
_exptl_crystal_size_min 0.04
_refine_diff_density_max 0.408
_refine_diff_density_min -0.375
_refine_diff_density_rms 0.071
_refine_ls_extinction_method none
_refine_ls_goodness_of_fit_ref 1.096
_refine_ls_hydrogen_treatment constr
_refine_ls_matrix_type full
_refine_ls_number_parameters 803
_refine_ls_number_reflns 9821
_refine_ls_number_restraints 0
_refine_ls_restrained_S_all 1.096
_refine_ls_R_factor_all 0.1154
_refine_ls_R_factor_gt 0.0788
_refine_ls_shift/su_max 0.000
_refine_ls_shift/su_mean 0.000
_refine_ls_structure_factor_coef Fsqd
_refine_ls_weighting_details 'w=1/[\s^2^(Fo^2^)+(0.0134P)^2^+15.2377P] where P=(Fo^2^+2Fc^2^)/3'
_refine_ls_weighting_scheme calc
_refine_ls_wR_factor_gt 0.1660
_refine_ls_wR_factor_ref 0.1799
_reflns_Friedel_coverage 0.000
_reflns_number_gt 6904
_reflns_number_total 9821
_reflns_threshold_expression 'I > 2\s(I)'
_cod_data_source_file d1ra05926b2.cif
_cod_data_source_block cain58
_cod_depositor_comments
;
The following automatic conversions were performed:

data item '_diffrn_radiation_probe' value 'X-ray' was changed to
'x-ray' in accordance with the
/home/data/users/saulius/crontab/automatic-downloads/rss-feeds/RSC/lib/dictionaries/cif_core.dic
dictionary named 'cif_core.dic' version 2.4.2 last updated on
2011-04-26.

Automatic conversion script
Id: cif_fix_values 7556 2019-12-06 15:28:31Z antanas 
;
_cod_database_code 7243450
_shelx_shelxl_version_number 2014/7
_shelx_space_group_comment
;
The symmetry employed for this shelxl refinement is uniquely defined
by the following loop, which should always be used as a source of
symmetry information in preference to the above space-group names.
They are only intended as comments.
;
_shelx_estimated_absorpt_t_max 0.994
_shelx_estimated_absorpt_t_min 0.962
_olex2_refinement_description
;
1. Twinned data refinement
 Scales: 0.9938(5)
 0.0062(5)
2. Fixed Uiso
 At 1.2 times of:
  All C(H) groups, All C(H,H) groups
 At 1.5 times of:
  All C(H,H,H) groups
3.a Secondary CH2 refined with riding coordinates:
 C17(H17A,H17B), C7(H7A,H7B), C59(H59A,H59B), C69(H69A,H69B), C33(H33A,H33B),
 C43(H43A,H43B)
3.b Aromatic/amide H refined with riding coordinates:
 C57(H57), C3(H3), C55(H55), C20(H20), C22(H22), C74(H74), C72(H72), C38(H38),
 C5(H5), C56(H56), C64(H64), C4(H4), C31(H31), C62(H62), C36(H36), C29(H29),
 C48(H48), C10(H10), C30(H30), C12(H12), C46(H46)
3.c Idealised Me refined as rotating group:
 C76(H76A,H76B,H76C), C24(H24A,H24B,H24C), C26(H26A,H26B,H26C), C50(H50A,H50B,
 H50C), C40(H40A,H40B,H40C), C25(H25A,H25B,H25C), C66(H66A,H66B,H66C), C78(H78A,
 H78B,H78C), C16(H16A,H16B,H16C), C77(H77A,H77B,H77C), C68(H68A,H68B,H68C),
 C41(H41A,H41B,H41C), C67(H67A,H67B,H67C), C14(H14A,H14B,H14C), C42(H42A,H42B,
 H42C), C52(H52A,H52B,H52C), C15(H15A,H15B,H15C), C51(H51A,H51B,H51C)
;
_olex2_submission_special_instructions 'No special instructions were received'

loop_
_space_group_symop_operation_xyz
'x, y, z'
'-x, -y, -z'

loop_
_atom_site_label
_atom_site_type_symbol
_atom_site_fract_x
_atom_site_fract_y
_atom_site_fract_z
_atom_site_U_iso_or_equiv
_atom_site_adp_type
_atom_site_occupancy
_atom_site_site_symmetry_order
_atom_site_calc_flag
_atom_site_refinement_flags_posn
_atom_site_refinement_flags_adp
_atom_site_refinement_flags_occupancy
_atom_site_disorder_assembly
_atom_site_disorder_group
P2 P 0.27531(12) 0.73306(10) 0.70456(6) 0.0227(3) Uani 1 1 d . . . . .
P3 P 0.11065(12) 0.60595(10) 0.69161(6) 0.0233(3) Uani 1 1 d . . . . .
P1 P 0.20464(12) 0.68538(10) 0.78430(6) 0.0229(3) Uani 1 1 d . . . . .
O6 O -0.0511(3) 0.3706(2) 0.70373(15) 0.0245(8) Uani 1 1 d . . . . .
O2 O 0.5561(3) 0.7449(2) 0.78244(15) 0.0246(8) Uani 1 1 d . . . . .
O1 O 0.0898(3) 0.5570(2) 0.93357(15) 0.0270(8) Uani 1 1 d . . . . .
O4 O 0.1390(3) 0.7449(3) 0.56882(16) 0.0333(9) Uani 1 1 d . . . . .
O3 O 0.4426(3) 1.0065(2) 0.81269(17) 0.0335(9) Uani 1 1 d . . . . .
O5 O 0.3542(3) 0.5448(3) 0.53672(15) 0.0321(9) Uani 1 1 d . . . . .
C6 C 0.2497(5) 0.5803(4) 0.8649(2) 0.0239(12) Uani 1 1 d . . . . .
C75 C -0.2555(5) 0.3940(4) 0.7362(2) 0.0239(12) Uani 1 1 d . . . . .
C58 C 0.1750(5) 0.4409(4) 0.7056(2) 0.0229(12) Uani 1 1 d . . . . .
C57 C 0.2456(5) 0.3728(4) 0.6975(2) 0.0252(12) Uani 1 1 d . . . . .
H57 H 0.2301 0.3245 0.7196 0.030 Uiso 1 1 calc R . . . .
C17 C 0.5027(5) 0.6476(4) 0.7585(2) 0.0245(12) Uani 1 1 d . . . . .
H17A H 0.5753 0.6176 0.7490 0.029 Uiso 1 1 calc R . . . .
H17B H 0.4438 0.6387 0.7204 0.029 Uiso 1 1 calc R . . . .
C3 C 0.4848(5) 0.5459(4) 0.8333(2) 0.0263(12) Uani 1 1 d . . . . .
H3 H 0.5661 0.5343 0.8231 0.032 Uiso 1 1 calc R . . . .
C28 C 0.0942(5) 0.8331(4) 0.6632(2) 0.0289(13) Uani 1 1 d . . . . .
C1 C 0.3045(4) 0.6163(3) 0.8166(2) 0.0187(11) Uani 1 1 d . . . . .
C2 C 0.4265(5) 0.6012(3) 0.8025(2) 0.0223(12) Uani 1 1 d . . . . .
C53 C 0.2001(4) 0.5136(3) 0.6746(2) 0.0202(11) Uani 1 1 d . . . . .
C18 C 0.6811(4) 0.7648(3) 0.8159(2) 0.0209(11) Uani 1 1 d . . . . .
C27 C 0.1925(4) 0.8299(4) 0.7089(2) 0.0224(12) Uani 1 1 d . . . . .
C7 C 0.1280(5) 0.6038(4) 0.8869(2) 0.0273(13) Uani 1 1 d . . . . .
H7A H 0.1456 0.6722 0.9021 0.033 Uiso 1 1 calc R . . . .
H7B H 0.0553 0.5850 0.8529 0.033 Uiso 1 1 calc R . . . .
C60 C 0.3811(5) 0.6111(4) 0.5010(2) 0.0261(12) Uani 1 1 d . . . . .
C23 C 0.7901(5) 0.7646(3) 0.7849(2) 0.0223(12) Uani 1 1 d . . . . .
C55 C 0.3564(5) 0.4428(4) 0.6238(2) 0.0275(13) Uani 1 1 d . . . . .
H55 H 0.4174 0.4424 0.5953 0.033 Uiso 1 1 calc R . . . .
C59 C 0.3093(5) 0.5827(4) 0.5915(2) 0.0303(13) Uani 1 1 d . . . . .
H59A H 0.2257 0.5998 0.5818 0.036 Uiso 1 1 calc R . . . .
H59B H 0.3755 0.6400 0.6134 0.036 Uiso 1 1 calc R . . . .
C39 C 0.6619(5) 0.9907(4) 0.8017(2) 0.0277(13) Uani 1 1 d . . . . .
C20 C 0.8191(5) 0.8114(3) 0.9097(2) 0.0260(12) Uani 1 1 d . . . . .
H20 H 0.8292 0.8268 0.9527 0.031 Uiso 1 1 calc R . . . .
C19 C 0.6942(5) 0.7892(3) 0.8783(2) 0.0256(12) Uani 1 1 d . . . . .
C70 C -0.1604(5) 0.3427(4) 0.7332(2) 0.0246(12) Uani 1 1 d . . . . .
C65 C 0.5060(5) 0.6697(4) 0.5086(2) 0.0288(13) Uani 1 1 d . . . . .
C22 C 0.9142(5) 0.7891(4) 0.8187(3) 0.0303(13) Uani 1 1 d . . . . .
H22 H 0.9896 0.7902 0.7983 0.036 Uiso 1 1 calc R . . . .
C32 C 0.2440(5) 0.9083(4) 0.7557(2) 0.0285(13) Uani 1 1 d . . . . .
C54 C 0.2880(5) 0.5118(4) 0.6306(2) 0.0251(12) Uani 1 1 d . . . . .
C35 C 0.6034(5) 1.0509(4) 0.8999(2) 0.0321(13) Uani 1 1 d . . . . .
C74 C -0.3683(5) 0.3586(4) 0.7614(2) 0.0289(13) Uani 1 1 d . . . . .
H74 H -0.4351 0.3918 0.7634 0.035 Uiso 1 1 calc R . . . .
C72 C -0.2897(5) 0.2291(4) 0.7796(2) 0.0315(13) Uani 1 1 d . . . . .
H72 H -0.3005 0.1736 0.7949 0.038 Uiso 1 1 calc R . . . .
C76 C -0.2388(5) 0.4816(4) 0.7134(2) 0.0304(13) Uani 1 1 d . . . . .
H76A H -0.2081 0.5355 0.7474 0.046 Uiso 1 1 calc GR . . . .
H76B H -0.3234 0.4838 0.6929 0.046 Uiso 1 1 calc GR . . . .
H76C H -0.1738 0.4835 0.6849 0.046 Uiso 1 1 calc GR . . . .
C44 C 0.1583(5) 0.8097(4) 0.5317(2) 0.0312(13) Uani 1 1 d . . . . .
C71 C -0.1767(5) 0.2599(4) 0.7538(2) 0.0286(13) Uani 1 1 d . . . . .
C34 C 0.5710(5) 1.0146(3) 0.8389(2) 0.0272(13) Uani 1 1 d . . . . .
C38 C 0.7912(5) 1.0052(3) 0.8288(3) 0.0311(14) Uani 1 1 d . . . . .
H38 H 0.8558 0.9899 0.8047 0.037 Uiso 1 1 calc R . . . .
C69 C 0.0643(5) 0.4260(4) 0.7437(2) 0.0247(12) Uani 1 1 d . . . . .
H69A H 0.0858 0.3931 0.7756 0.030 Uiso 1 1 calc R . . . .
H69B H 0.0498 0.4868 0.7632 0.030 Uiso 1 1 calc R . . . .
C33 C 0.3593(5) 0.9139(4) 0.8021(2) 0.0291(13) Uani 1 1 d . . . . .
H33A H 0.3275 0.9006 0.8402 0.035 Uiso 1 1 calc R . . . .
H33B H 0.4085 0.8676 0.7868 0.035 Uiso 1 1 calc R . . . .
C8 C 0.0154(5) 0.6008(4) 0.9724(2) 0.0287(13) Uani 1 1 d . . . . .
C21 C 0.9309(5) 0.8120(4) 0.8811(2) 0.0297(13) Uani 1 1 d . . . . .
C5 C 0.3102(5) 0.5243(4) 0.8938(2) 0.0307(13) Uani 1 1 d . . . . .
H5 H 0.2706 0.4972 0.9245 0.037 Uiso 1 1 calc R . . . .
C73 C -0.3870(5) 0.2778(4) 0.7835(2) 0.0284(13) Uani 1 1 d . . . . .
C56 C 0.3381(5) 0.3748(4) 0.6576(2) 0.0307(13) Uani 1 1 d . . . . .
H56 H 0.3886 0.3296 0.6534 0.037 Uiso 1 1 calc R . . . .
C61 C 0.2816(5) 0.6148(4) 0.4585(2) 0.0335(14) Uani 1 1 d . . . . .
C9 C -0.1204(5) 0.5853(4) 0.9544(3) 0.0343(14) Uani 1 1 d . . . . .
C49 C 0.2738(5) 0.8801(4) 0.5427(2) 0.0318(14) Uani 1 1 d . . . . .
C24 C 0.5755(5) 0.7929(4) 0.9116(2) 0.0335(14) Uani 1 1 d . . . . .
H24A H 0.5172 0.8225 0.8906 0.050 Uiso 1 1 calc GR . . . .
H24B H 0.6053 0.8294 0.9530 0.050 Uiso 1 1 calc GR . . . .
H24C H 0.5276 0.7292 0.9128 0.050 Uiso 1 1 calc GR . . . .
C64 C 0.5312(5) 0.7364(4) 0.4730(2) 0.0330(14) Uani 1 1 d . . . . .
H64 H 0.6165 0.7777 0.4778 0.040 Uiso 1 1 calc R . . . .
C4 C 0.4280(5) 0.5081(4) 0.8778(3) 0.0329(14) Uani 1 1 d . . . . .
H4 H 0.4698 0.4704 0.8980 0.039 Uiso 1 1 calc R . . . .
C31 C 0.1936(5) 0.9864(4) 0.7601(3) 0.0375(15) Uani 1 1 d . . . . .
H31 H 0.2269 1.0386 0.7929 0.045 Uiso 1 1 calc R . . . .
C37 C 0.8271(5) 1.0414(4) 0.8905(3) 0.0345(14) Uani 1 1 d . . . . .
C45 C 0.0634(5) 0.7981(5) 0.4822(3) 0.0409(16) Uani 1 1 d . . . . .
C26 C 0.7757(5) 0.7437(4) 0.7167(2) 0.0335(14) Uani 1 1 d . . . . .
H26A H 0.7839 0.6800 0.7018 0.050 Uiso 1 1 calc GR . . . .
H26B H 0.8448 0.7884 0.7033 0.050 Uiso 1 1 calc GR . . . .
H26C H 0.6889 0.7491 0.7007 0.050 Uiso 1 1 calc GR . . . .
C63 C 0.4327(6) 0.7431(4) 0.4305(2) 0.0350(14) Uani 1 1 d . . . . .
C13 C 0.0788(6) 0.6547(4) 1.0271(2) 0.0331(14) Uani 1 1 d . . . . .
C62 C 0.3089(6) 0.6820(4) 0.4239(2) 0.0381(15) Uani 1 1 d . . . . .
H62 H 0.2411 0.6864 0.3950 0.046 Uiso 1 1 calc R . . . .
C36 C 0.7336(6) 1.0647(4) 0.9252(3) 0.0351(14) Uani 1 1 d . . . . .
H36 H 0.7584 1.0906 0.9671 0.042 Uiso 1 1 calc R . . . .
C43 C 0.0410(5) 0.7563(4) 0.6086(2) 0.0335(14) Uani 1 1 d . . . . .
H43A H 0.0079 0.6969 0.6217 0.040 Uiso 1 1 calc R . . . .
H43B H -0.0343 0.7702 0.5861 0.040 Uiso 1 1 calc R . . . .
C29 C 0.0479(5) 0.9137(4) 0.6693(3) 0.0432(16) Uani 1 1 d . . . . .
H29 H -0.0187 0.9168 0.6394 0.052 Uiso 1 1 calc R . . . .
C48 C 0.2907(5) 0.9418(5) 0.5046(3) 0.0418(16) Uani 1 1 d . . . . .
H48 H 0.3697 0.9904 0.5118 0.050 Uiso 1 1 calc R . . . .
C50 C 0.3800(5) 0.8880(4) 0.5938(2) 0.0360(14) Uani 1 1 d . . . . .
H50A H 0.3526 0.9131 0.6323 0.054 Uiso 1 1 calc GR . . . .
H50B H 0.4621 0.9300 0.5879 0.054 Uiso 1 1 calc GR . . . .
H50C H 0.3944 0.8260 0.5943 0.054 Uiso 1 1 calc GR . . . .
C10 C -0.1902(6) 0.6281(5) 0.9961(3) 0.0476(18) Uani 1 1 d . . . . .
H10 H -0.2821 0.6199 0.9855 0.057 Uiso 1 1 calc R . . . .
C40 C 0.6242(6) 0.9554(4) 0.7349(2) 0.0386(15) Uani 1 1 d . . . . .
H40A H 0.5729 0.8900 0.7268 0.058 Uiso 1 1 calc GR . . . .
H40B H 0.7040 0.9595 0.7152 0.058 Uiso 1 1 calc GR . . . .
H40C H 0.5709 0.9934 0.7192 0.058 Uiso 1 1 calc GR . . . .
C25 C 1.0672(5) 0.8394(4) 0.9172(3) 0.0378(15) Uani 1 1 d . . . . .
H25A H 1.0940 0.9073 0.9323 0.057 Uiso 1 1 calc GR . . . .
H25B H 1.1303 0.8203 0.8913 0.057 Uiso 1 1 calc GR . . . .
H25C H 1.0654 0.8082 0.9515 0.057 Uiso 1 1 calc GR . . . .
C66 C 0.6150(5) 0.6626(5) 0.5536(3) 0.0422(16) Uani 1 1 d . . . . .
H66A H 0.5768 0.6308 0.5843 0.063 Uiso 1 1 calc GR . . . .
H66B H 0.6681 0.7255 0.5730 0.063 Uiso 1 1 calc GR . . . .
H66C H 0.6711 0.6269 0.5326 0.063 Uiso 1 1 calc GR . . . .
C78 C -0.0760(5) 0.2026(4) 0.7466(3) 0.0386(15) Uani 1 1 d . . . . .
H78A H -0.0566 0.1933 0.7048 0.058 Uiso 1 1 calc GR . . . .
H78B H -0.1113 0.1416 0.7565 0.058 Uiso 1 1 calc GR . . . .
H78C H 0.0051 0.2356 0.7740 0.058 Uiso 1 1 calc GR . . . .
C16 C 0.2250(6) 0.6728(4) 1.0431(3) 0.0432(16) Uani 1 1 d . . . . .
H16A H 0.2494 0.6130 1.0390 0.065 Uiso 1 1 calc GR . . . .
H16B H 0.2509 0.7081 1.0850 0.065 Uiso 1 1 calc GR . . . .
H16C H 0.2702 0.7089 1.0159 0.065 Uiso 1 1 calc GR . . . .
C77 C -0.5102(5) 0.2428(4) 0.8110(3) 0.0427(16) Uani 1 1 d . . . . .
H77A H -0.4928 0.2645 0.8550 0.064 Uiso 1 1 calc GR . . . .
H77B H -0.5359 0.1742 0.8008 0.064 Uiso 1 1 calc GR . . . .
H77C H -0.5818 0.2669 0.7949 0.064 Uiso 1 1 calc GR . . . .
C11 C -0.1315(7) 0.6814(4) 1.0516(3) 0.0438(17) Uani 1 1 d . . . . .
C68 C 0.1465(6) 0.5471(5) 0.4502(3) 0.0511(18) Uani 1 1 d . . . . .
H68A H 0.1563 0.4830 0.4455 0.077 Uiso 1 1 calc GR . . . .
H68B H 0.0938 0.5526 0.4140 0.077 Uiso 1 1 calc GR . . . .
H68C H 0.1021 0.5620 0.4856 0.077 Uiso 1 1 calc GR . . . .
C41 C 0.9665(6) 1.0547(4) 0.9186(3) 0.0468(17) Uani 1 1 d . . . . .
H41A H 1.0190 1.0348 0.8874 0.070 Uiso 1 1 calc GR . . . .
H41B H 0.9671 1.0172 0.9495 0.070 Uiso 1 1 calc GR . . . .
H41C H 1.0043 1.1209 0.9373 0.070 Uiso 1 1 calc GR . . . .
C67 C 0.4589(7) 0.8155(4) 0.3920(3) 0.0480(17) Uani 1 1 d . . . . .
H67A H 0.4138 0.8645 0.4054 0.072 Uiso 1 1 calc GR . . . .
H67B H 0.4258 0.7857 0.3496 0.072 Uiso 1 1 calc GR . . . .
H67C H 0.5539 0.8434 0.3960 0.072 Uiso 1 1 calc GR . . . .
C30 C 0.0944(6) 0.9881(5) 0.7166(3) 0.0470(17) Uani 1 1 d . . . . .
H30 H 0.0588 1.0411 0.7197 0.056 Uiso 1 1 calc R . . . .
C12 C 0.0039(7) 0.6950(4) 1.0670(3) 0.0472(17) Uani 1 1 d . . . . .
H12 H 0.0457 0.7323 1.1053 0.057 Uiso 1 1 calc R . . . .
C47 C 0.1982(6) 0.9362(5) 0.4566(3) 0.055(2) Uani 1 1 d . . . . .
C14 C -0.1846(5) 0.5290(5) 0.8933(3) 0.0492(18) Uani 1 1 d . . . . .
H14A H -0.1779 0.5697 0.8641 0.074 Uiso 1 1 calc GR . . . .
H14B H -0.2776 0.5009 0.8951 0.074 Uiso 1 1 calc GR . . . .
H14C H -0.1401 0.4794 0.8806 0.074 Uiso 1 1 calc GR . . . .
C42 C 0.5015(6) 1.0786(5) 0.9380(3) 0.0519(18) Uani 1 1 d . . . . .
H42A H 0.4591 1.1201 0.9194 0.078 Uiso 1 1 calc GR . . . .
H42B H 0.5447 1.1112 0.9787 0.078 Uiso 1 1 calc GR . . . .
H42C H 0.4347 1.0224 0.9404 0.078 Uiso 1 1 calc GR . . . .
C46 C 0.0867(6) 0.8643(5) 0.4462(3) 0.054(2) Uani 1 1 d . . . . .
H46 H 0.0223 0.8593 0.4130 0.065 Uiso 1 1 calc R . . . .
C52 C -0.0590(6) 0.7177(5) 0.4662(3) 0.0538(18) Uani 1 1 d . . . . .
H52A H -0.0475 0.6684 0.4874 0.081 Uiso 1 1 calc GR . . . .
H52B H -0.0734 0.6927 0.4225 0.081 Uiso 1 1 calc GR . . . .
H52C H -0.1353 0.7400 0.4785 0.081 Uiso 1 1 calc GR . . . .
C15 C -0.2133(8) 0.7242(5) 1.0962(4) 0.074(2) Uani 1 1 d . . . . .
H15A H -0.2986 0.7231 1.0746 0.111 Uiso 1 1 calc GR . . . .
H15B H -0.1662 0.7889 1.1147 0.111 Uiso 1 1 calc GR . . . .
H15C H -0.2277 0.6879 1.1277 0.111 Uiso 1 1 calc GR . . . .
C51 C 0.2196(7) 1.0080(7) 0.4175(4) 0.107(4) Uani 1 1 d . . . . .
H51A H 0.1694 1.0542 0.4298 0.160 Uiso 1 1 calc GR . . . .
H51B H 0.1896 0.9768 0.3751 0.160 Uiso 1 1 calc GR . . . .
H51C H 0.3136 1.0395 0.4223 0.160 Uiso 1 1 calc GR . . . .

loop_
_atom_site_aniso_label
_atom_site_aniso_U_11
_atom_site_aniso_U_22
_atom_site_aniso_U_33
_atom_site_aniso_U_23
_atom_site_aniso_U_13
_atom_site_aniso_U_12
P2 0.0124(7) 0.0325(8) 0.0239(7) 0.0070(6) 0.0038(6) 0.0060(6)
P3 0.0121(6) 0.0323(8) 0.0253(8) 0.0075(6) 0.0031(6) 0.0038(6)
P1 0.0142(7) 0.0321(8) 0.0245(7) 0.0070(6) 0.0050(6) 0.0083(6)
O6 0.0152(18) 0.033(2) 0.0244(19) 0.0060(16) 0.0072(15) 0.0037(16)
O2 0.0104(17) 0.033(2) 0.028(2) 0.0041(17) 0.0012(15) 0.0038(15)
O1 0.0240(19) 0.035(2) 0.029(2) 0.0159(17) 0.0113(16) 0.0125(17)
O4 0.021(2) 0.040(2) 0.039(2) 0.0142(19) -0.0009(17) 0.0063(17)
O3 0.022(2) 0.023(2) 0.051(2) 0.0083(18) -0.0042(18) 0.0000(17)
O5 0.032(2) 0.039(2) 0.027(2) 0.0058(18) 0.0117(17) 0.0098(18)
C6 0.016(3) 0.028(3) 0.027(3) 0.006(2) 0.001(2) 0.005(2)
C75 0.020(3) 0.025(3) 0.026(3) 0.005(2) 0.002(2) 0.007(2)
C58 0.014(3) 0.031(3) 0.021(3) 0.004(2) -0.004(2) 0.002(2)
C57 0.020(3) 0.027(3) 0.027(3) 0.006(2) 0.000(2) 0.003(2)
C17 0.017(3) 0.033(3) 0.025(3) 0.004(2) 0.009(2) 0.009(2)
C3 0.011(3) 0.028(3) 0.041(3) 0.007(3) 0.004(2) 0.006(2)
C28 0.013(3) 0.040(4) 0.038(3) 0.017(3) 0.010(2) 0.005(2)
C1 0.015(3) 0.022(3) 0.019(3) 0.002(2) 0.001(2) 0.006(2)
C2 0.014(3) 0.020(3) 0.029(3) 0.001(2) 0.002(2) 0.001(2)
C53 0.014(3) 0.025(3) 0.017(3) -0.001(2) -0.004(2) 0.002(2)
C18 0.014(3) 0.021(3) 0.026(3) 0.004(2) 0.002(2) 0.002(2)
C27 0.012(3) 0.027(3) 0.030(3) 0.011(3) 0.009(2) 0.004(2)
C7 0.025(3) 0.038(3) 0.025(3) 0.014(3) 0.010(2) 0.012(3)
C60 0.028(3) 0.033(3) 0.018(3) 0.003(2) 0.007(2) 0.007(3)
C23 0.018(3) 0.024(3) 0.027(3) 0.005(2) 0.008(2) 0.010(2)
C55 0.019(3) 0.035(3) 0.026(3) 0.002(3) 0.004(2) 0.007(2)
C59 0.030(3) 0.042(4) 0.023(3) 0.008(3) 0.009(2) 0.014(3)
C39 0.029(3) 0.020(3) 0.034(3) 0.007(2) 0.004(3) 0.005(2)
C20 0.026(3) 0.019(3) 0.027(3) 0.002(2) -0.003(2) -0.002(2)
C19 0.023(3) 0.017(3) 0.037(3) 0.006(2) 0.009(2) 0.005(2)
C70 0.020(3) 0.032(3) 0.020(3) 0.001(2) 0.005(2) 0.006(2)
C65 0.024(3) 0.036(3) 0.025(3) 0.000(3) 0.007(2) 0.008(3)
C22 0.014(3) 0.029(3) 0.045(4) 0.001(3) 0.006(2) 0.004(2)
C32 0.019(3) 0.031(3) 0.038(3) 0.014(3) 0.009(2) 0.006(2)
C54 0.015(3) 0.035(3) 0.023(3) 0.006(2) 0.001(2) 0.004(2)
C35 0.029(3) 0.031(3) 0.036(4) 0.006(3) 0.005(3) 0.009(3)
C74 0.020(3) 0.030(3) 0.037(3) 0.003(3) 0.006(2) 0.010(2)
C72 0.029(3) 0.027(3) 0.041(3) 0.011(3) 0.012(3) 0.007(3)
C76 0.023(3) 0.032(3) 0.040(3) 0.010(3) 0.008(3) 0.012(3)
C44 0.020(3) 0.046(4) 0.030(3) 0.012(3) 0.001(2) 0.009(3)
C71 0.024(3) 0.030(3) 0.036(3) 0.009(3) 0.011(2) 0.012(2)
C34 0.022(3) 0.019(3) 0.037(3) 0.009(3) -0.003(3) -0.001(2)
C38 0.024(3) 0.018(3) 0.054(4) 0.014(3) 0.011(3) 0.003(2)
C69 0.019(3) 0.029(3) 0.025(3) 0.006(2) 0.001(2) 0.003(2)
C33 0.027(3) 0.027(3) 0.034(3) 0.010(3) 0.005(3) 0.005(3)
C8 0.023(3) 0.038(3) 0.037(3) 0.023(3) 0.015(3) 0.016(3)
C21 0.024(3) 0.025(3) 0.035(3) -0.003(3) -0.003(3) 0.008(2)
C5 0.030(3) 0.031(3) 0.037(3) 0.015(3) 0.006(3) 0.010(3)
C73 0.024(3) 0.033(3) 0.031(3) 0.007(3) 0.011(2) 0.010(3)
C56 0.024(3) 0.037(3) 0.029(3) -0.001(3) -0.002(2) 0.012(3)
C61 0.029(3) 0.046(4) 0.022(3) 0.003(3) 0.006(3) 0.005(3)
C9 0.026(3) 0.044(4) 0.045(4) 0.028(3) 0.017(3) 0.012(3)
C49 0.023(3) 0.050(4) 0.027(3) 0.013(3) 0.004(2) 0.015(3)
C24 0.036(3) 0.034(3) 0.031(3) 0.002(3) 0.015(3) 0.010(3)
C64 0.029(3) 0.037(4) 0.025(3) -0.004(3) 0.008(3) -0.001(3)
C4 0.024(3) 0.038(4) 0.044(4) 0.018(3) 0.002(3) 0.014(3)
C31 0.030(3) 0.032(3) 0.054(4) 0.008(3) 0.006(3) 0.017(3)
C37 0.034(3) 0.020(3) 0.046(4) 0.010(3) -0.008(3) 0.002(3)
C45 0.023(3) 0.071(5) 0.030(3) 0.015(3) -0.001(3) 0.012(3)
C26 0.022(3) 0.045(4) 0.034(3) 0.010(3) 0.011(3) 0.007(3)
C63 0.048(4) 0.029(3) 0.028(3) 0.002(3) 0.013(3) 0.011(3)
C13 0.041(3) 0.030(3) 0.029(3) 0.010(3) 0.013(3) 0.007(3)
C62 0.035(3) 0.054(4) 0.024(3) 0.004(3) 0.003(3) 0.013(3)
C36 0.044(4) 0.029(3) 0.029(3) 0.002(3) -0.001(3) 0.010(3)
C43 0.018(3) 0.051(4) 0.037(3) 0.020(3) 0.006(3) 0.010(3)
C29 0.021(3) 0.052(4) 0.066(5) 0.030(4) 0.004(3) 0.016(3)
C48 0.024(3) 0.063(4) 0.046(4) 0.027(3) 0.008(3) 0.011(3)
C50 0.026(3) 0.048(4) 0.033(3) 0.012(3) 0.002(3) 0.005(3)
C10 0.039(4) 0.057(4) 0.074(5) 0.046(4) 0.036(4) 0.030(3)
C40 0.043(4) 0.046(4) 0.029(3) 0.007(3) 0.010(3) 0.014(3)
C25 0.025(3) 0.028(3) 0.053(4) -0.004(3) -0.008(3) 0.008(3)
C66 0.028(3) 0.062(4) 0.035(3) 0.012(3) 0.004(3) 0.005(3)
C78 0.033(3) 0.037(4) 0.056(4) 0.017(3) 0.018(3) 0.020(3)
C16 0.041(4) 0.049(4) 0.035(4) 0.003(3) 0.001(3) 0.007(3)
C77 0.028(3) 0.043(4) 0.064(4) 0.020(3) 0.022(3) 0.012(3)
C11 0.058(4) 0.032(4) 0.057(5) 0.022(3) 0.040(4) 0.021(3)
C68 0.037(4) 0.069(5) 0.037(4) 0.009(3) -0.004(3) -0.002(3)
C41 0.036(4) 0.031(4) 0.068(5) 0.005(3) -0.006(3) 0.007(3)
C67 0.067(5) 0.042(4) 0.042(4) 0.011(3) 0.016(3) 0.021(3)
C30 0.027(3) 0.049(4) 0.070(5) 0.016(4) 0.009(3) 0.018(3)
C12 0.062(5) 0.037(4) 0.047(4) 0.012(3) 0.029(3) 0.014(3)
C47 0.030(4) 0.098(6) 0.054(4) 0.048(4) 0.012(3) 0.019(4)
C14 0.022(3) 0.080(5) 0.050(4) 0.032(4) 0.004(3) 0.006(3)
C42 0.059(4) 0.066(5) 0.035(4) 0.005(3) 0.015(3) 0.024(4)
C46 0.024(3) 0.108(6) 0.039(4) 0.035(4) 0.000(3) 0.020(4)
C52 0.033(4) 0.078(5) 0.042(4) 0.014(4) -0.008(3) 0.001(3)
C15 0.083(6) 0.058(5) 0.099(6) 0.022(5) 0.066(5) 0.031(4)
C51 0.041(5) 0.180(10) 0.126(8) 0.122(8) 0.001(5) 0.013(5)

loop_
_atom_type_symbol
_atom_type_description
_atom_type_scat_dispersion_real
_atom_type_scat_dispersion_imag
_atom_type_scat_source
C C 0.0033 0.0016 'International Tables Vol C Tables 4.2.6.8 and 6.1.1.4'
H H 0.0000 0.0000 'International Tables Vol C Tables 4.2.6.8 and 6.1.1.4'
O O 0.0106 0.0060 'International Tables Vol C Tables 4.2.6.8 and 6.1.1.4'
P P 0.1023 0.0942 'International Tables Vol C Tables 4.2.6.8 and 6.1.1.4'

loop_
_geom_angle_atom_site_label_1
_geom_angle_atom_site_label_2
_geom_angle_atom_site_label_3
_geom_angle
_geom_angle_site_symmetry_1
_geom_angle_site_symmetry_3
_geom_angle_publ_flag
P1 P2 P3 60.95(7) . . ?
C27 P2 P3 104.08(16) . . ?
C27 P2 P1 96.46(16) . . ?
P2 P3 P1 59.02(7) . . ?
C53 P3 P2 100.54(17) . . ?
C53 P3 P1 103.76(16) . . ?
P2 P1 P3 60.03(7) . . ?
C1 P1 P2 113.78(16) . . ?
C1 P1 P3 108.26(17) . . ?
C70 O6 C69 113.9(4) . . ?
C18 O2 C17 112.8(4) . . ?
C8 O1 C7 113.9(4) . . ?
C44 O4 C43 113.6(4) . . ?
C34 O3 C33 113.8(4) . . ?
C60 O5 C59 110.9(4) . . ?
C1 C6 C7 121.0(4) . . ?
C5 C6 C1 120.1(5) . . ?
C5 C6 C7 118.9(5) . . ?
C70 C75 C74 116.9(5) . . ?
C70 C75 C76 121.9(4) . . ?
C74 C75 C76 121.2(5) . . ?
C57 C58 C53 120.0(5) . . ?
C57 C58 C69 116.7(5) . . ?
C53 C58 C69 123.1(5) . . ?
C58 C57 H57 119.7 . . ?
C56 C57 C58 120.6(5) . . ?
C56 C57 H57 119.7 . . ?
O2 C17 H17A 109.4 . . ?
O2 C17 H17B 109.4 . . ?
O2 C17 C2 111.3(4) . . ?
H17A C17 H17B 108.0 . . ?
C2 C17 H17A 109.4 . . ?
C2 C17 H17B 109.4 . . ?
C2 C3 H3 119.2 . . ?
C4 C3 H3 119.2 . . ?
C4 C3 C2 121.6(5) . . ?
C27 C28 C43 123.6(5) . . ?
C29 C28 C27 117.6(5) . . ?
C29 C28 C43 118.8(5) . . ?
C6 C1 P1 112.1(3) . . ?
C2 C1 P1 129.1(4) . . ?
C2 C1 C6 118.6(4) . . ?
C3 C2 C17 117.8(4) . . ?
C3 C2 C1 119.1(5) . . ?
C1 C2 C17 123.0(4) . . ?
C58 C53 P3 117.4(4) . . ?
C58 C53 C54 119.1(5) . . ?
C54 C53 P3 123.4(4) . . ?
C23 C18 O2 118.7(4) . . ?
C19 C18 O2 119.4(4) . . ?
C19 C18 C23 121.8(4) . . ?
C28 C27 P2 123.2(4) . . ?
C32 C27 P2 116.8(4) . . ?
C32 C27 C28 119.4(5) . . ?
O1 C7 C6 110.4(4) . . ?
O1 C7 H7A 109.6 . . ?
O1 C7 H7B 109.6 . . ?
C6 C7 H7A 109.6 . . ?
C6 C7 H7B 109.6 . . ?
H7A C7 H7B 108.1 . . ?
C65 C60 O5 119.2(5) . . ?
C65 C60 C61 122.3(5) . . ?
C61 C60 O5 118.5(5) . . ?
C18 C23 C26 121.4(4) . . ?
C22 C23 C18 117.9(5) . . ?
C22 C23 C26 120.6(4) . . ?
C54 C55 H55 119.2 . . ?
C56 C55 H55 119.2 . . ?
C56 C55 C54 121.6(5) . . ?
O5 C59 H59A 109.7 . . ?
O5 C59 H59B 109.7 . . ?
O5 C59 C54 109.8(4) . . ?
H59A C59 H59B 108.2 . . ?
C54 C59 H59A 109.7 . . ?
C54 C59 H59B 109.7 . . ?
C34 C39 C38 117.2(5) . . ?
C34 C39 C40 121.4(5) . . ?
C38 C39 C40 121.4(5) . . ?
C19 C20 H20 118.7 . . ?
C19 C20 C21 122.6(5) . . ?
C21 C20 H20 118.7 . . ?
C18 C19 C24 121.5(5) . . ?
C20 C19 C18 117.9(5) . . ?
C20 C19 C24 120.6(5) . . ?
C75 C70 O6 119.1(4) . . ?
C71 C70 O6 118.7(4) . . ?
C71 C70 C75 121.9(5) . . ?
C60 C65 C64 118.5(5) . . ?
C60 C65 C66 121.7(5) . . ?
C64 C65 C66 119.7(5) . . ?
C23 C22 H22 119.0 . . ?
C21 C22 C23 122.0(5) . . ?
C21 C22 H22 119.0 . . ?
C27 C32 C33 122.3(5) . . ?
C31 C32 C27 120.6(5) . . ?
C31 C32 C33 117.0(5) . . ?
C53 C54 C59 121.8(5) . . ?
C55 C54 C53 119.0(5) . . ?
C55 C54 C59 119.3(4) . . ?
C34 C35 C36 118.0(5) . . ?
C34 C35 C42 120.8(5) . . ?
C36 C35 C42 121.1(5) . . ?
C75 C74 H74 118.5 . . ?
C73 C74 C75 123.0(5) . . ?
C73 C74 H74 118.5 . . ?
C71 C72 H72 119.3 . . ?
C73 C72 H72 119.3 . . ?
C73 C72 C71 121.4(5) . . ?
C75 C76 H76A 109.5 . . ?
C75 C76 H76B 109.5 . . ?
C75 C76 H76C 109.5 . . ?
H76A C76 H76B 109.5 . . ?
H76A C76 H76C 109.5 . . ?
H76B C76 H76C 109.5 . . ?
O4 C44 C45 118.7(5) . . ?
C49 C44 O4 119.3(4) . . ?
C49 C44 C45 121.9(5) . . ?
C70 C71 C78 120.9(5) . . ?
C72 C71 C70 118.7(5) . . ?
C72 C71 C78 120.4(5) . . ?
C39 C34 O3 118.8(5) . . ?
C35 C34 O3 118.1(5) . . ?
C35 C34 C39 123.0(5) . . ?
C39 C38 H38 119.4 . . ?
C37 C38 C39 121.3(5) . . ?
C37 C38 H38 119.4 . . ?
O6 C69 C58 106.8(4) . . ?
O6 C69 H69A 110.4 . . ?
O6 C69 H69B 110.4 . . ?
C58 C69 H69A 110.4 . . ?
C58 C69 H69B 110.4 . . ?
H69A C69 H69B 108.6 . . ?
O3 C33 C32 107.3(4) . . ?
O3 C33 H33A 110.2 . . ?
O3 C33 H33B 110.2 . . ?
C32 C33 H33A 110.2 . . ?
C32 C33 H33B 110.2 . . ?
H33A C33 H33B 108.5 . . ?
O1 C8 C9 118.7(5) . . ?
C13 C8 O1 117.9(5) . . ?
C13 C8 C9 123.4(5) . . ?
C20 C21 C25 121.0(5) . . ?
C22 C21 C20 117.8(5) . . ?
C22 C21 C25 121.1(5) . . ?
C6 C5 H5 120.0 . . ?
C4 C5 C6 120.0(5) . . ?
C4 C5 H5 120.0 . . ?
C74 C73 C72 118.2(5) . . ?
C74 C73 C77 121.1(5) . . ?
C72 C73 C77 120.8(5) . . ?
C57 C56 H56 120.3 . . ?
C55 C56 C57 119.5(5) . . ?
C55 C56 H56 120.3 . . ?
C60 C61 C62 118.1(5) . . ?
C60 C61 C68 120.8(5) . . ?
C62 C61 C68 121.2(5) . . ?
C8 C9 C14 121.5(5) . . ?
C10 C9 C8 116.0(6) . . ?
C10 C9 C14 122.4(5) . . ?
C44 C49 C50 121.5(5) . . ?
C48 C49 C44 117.9(5) . . ?
C48 C49 C50 120.7(5) . . ?
C19 C24 H24A 109.5 . . ?
C19 C24 H24B 109.5 . . ?
C19 C24 H24C 109.5 . . ?
H24A C24 H24B 109.5 . . ?
H24A C24 H24C 109.5 . . ?
H24B C24 H24C 109.5 . . ?
C65 C64 H64 119.7 . . ?
C63 C64 C65 120.7(5) . . ?
C63 C64 H64 119.7 . . ?
C3 C4 C5 120.4(5) . . ?
C3 C4 H4 119.8 . . ?
C5 C4 H4 119.8 . . ?
C32 C31 H31 120.1 . . ?
C30 C31 C32 119.7(6) . . ?
C30 C31 H31 120.1 . . ?
C38 C37 C41 120.1(5) . . ?
C36 C37 C38 119.2(5) . . ?
C36 C37 C41 120.6(5) . . ?
C44 C45 C52 123.2(6) . . ?
C46 C45 C44 116.8(6) . . ?
C46 C45 C52 120.0(5) . . ?
C23 C26 H26A 109.5 . . ?
C23 C26 H26B 109.5 . . ?
C23 C26 H26C 109.5 . . ?
H26A C26 H26B 109.5 . . ?
H26A C26 H26C 109.5 . . ?
H26B C26 H26C 109.5 . . ?
C64 C63 C67 121.0(5) . . ?
C62 C63 C64 118.8(5) . . ?
C62 C63 C67 120.1(5) . . ?
C8 C13 C16 121.4(5) . . ?
C8 C13 C12 118.1(6) . . ?
C12 C13 C16 120.5(5) . . ?
C61 C62 H62 119.2 . . ?
C63 C62 C61 121.6(5) . . ?
C63 C62 H62 119.2 . . ?
C35 C36 H36 119.4 . . ?
C37 C36 C35 121.3(5) . . ?
C37 C36 H36 119.4 . . ?
O4 C43 C28 112.5(4) . . ?
O4 C43 H43A 109.1 . . ?
O4 C43 H43B 109.1 . . ?
C28 C43 H43A 109.1 . . ?
C28 C43 H43B 109.1 . . ?
H43A C43 H43B 107.8 . . ?
C28 C29 H29 118.7 . . ?
C30 C29 C28 122.5(6) . . ?
C30 C29 H29 118.7 . . ?
C49 C48 H48 118.6 . . ?
C49 C48 C47 122.8(6) . . ?
C47 C48 H48 118.6 . . ?
C49 C50 H50A 109.5 . . ?
C49 C50 H50B 109.5 . . ?
C49 C50 H50C 109.5 . . ?
H50A C50 H50B 109.5 . . ?
H50A C50 H50C 109.5 . . ?
H50B C50 H50C 109.5 . . ?
C9 C10 H10 118.6 . . ?
C11 C10 C9 122.7(6) . . ?
C11 C10 H10 118.6 . . ?
C39 C40 H40A 109.5 . . ?
C39 C40 H40B 109.5 . . ?
C39 C40 H40C 109.5 . . ?
H40A C40 H40B 109.5 . . ?
H40A C40 H40C 109.5 . . ?
H40B C40 H40C 109.5 . . ?
C21 C25 H25A 109.5 . . ?
C21 C25 H25B 109.5 . . ?
C21 C25 H25C 109.5 . . ?
H25A C25 H25B 109.5 . . ?
H25A C25 H25C 109.5 . . ?
H25B C25 H25C 109.5 . . ?
C65 C66 H66A 109.5 . . ?
C65 C66 H66B 109.5 . . ?
C65 C66 H66C 109.5 . . ?
H66A C66 H66B 109.5 . . ?
H66A C66 H66C 109.5 . . ?
H66B C66 H66C 109.5 . . ?
C71 C78 H78A 109.5 . . ?
C71 C78 H78B 109.5 . . ?
C71 C78 H78C 109.5 . . ?
H78A C78 H78B 109.5 . . ?
H78A C78 H78C 109.5 . . ?
H78B C78 H78C 109.5 . . ?
C13 C16 H16A 109.5 . . ?
C13 C16 H16B 109.5 . . ?
C13 C16 H16C 109.5 . . ?
H16A C16 H16B 109.5 . . ?
H16A C16 H16C 109.5 . . ?
H16B C16 H16C 109.5 . . ?
C73 C77 H77A 109.5 . . ?
C73 C77 H77B 109.5 . . ?
C73 C77 H77C 109.5 . . ?
H77A C77 H77B 109.5 . . ?
H77A C77 H77C 109.5 . . ?
H77B C77 H77C 109.5 . . ?
C10 C11 C12 118.9(6) . . ?
C10 C11 C15 120.5(7) . . ?
C12 C11 C15 120.6(7) . . ?
C61 C68 H68A 109.5 . . ?
C61 C68 H68B 109.5 . . ?
C61 C68 H68C 109.5 . . ?
H68A C68 H68B 109.5 . . ?
H68A C68 H68C 109.5 . . ?
H68B C68 H68C 109.5 . . ?
C37 C41 H41A 109.5 . . ?
C37 C41 H41B 109.5 . . ?
C37 C41 H41C 109.5 . . ?
H41A C41 H41B 109.5 . . ?
H41A C41 H41C 109.5 . . ?
H41B C41 H41C 109.5 . . ?
C63 C67 H67A 109.5 . . ?
C63 C67 H67B 109.5 . . ?
C63 C67 H67C 109.5 . . ?
H67A C67 H67B 109.5 . . ?
H67A C67 H67C 109.5 . . ?
H67B C67 H67C 109.5 . . ?
C31 C30 H30 120.0 . . ?
C29 C30 C31 120.0(6) . . ?
C29 C30 H30 120.0 . . ?
C13 C12 C11 121.0(6) . . ?
C13 C12 H12 119.5 . . ?
C11 C12 H12 119.5 . . ?
C48 C47 C51 120.7(6) . . ?
C46 C47 C48 117.7(6) . . ?
C46 C47 C51 121.6(6) . . ?
C9 C14 H14A 109.5 . . ?
C9 C14 H14B 109.5 . . ?
C9 C14 H14C 109.5 . . ?
H14A C14 H14B 109.5 . . ?
H14A C14 H14C 109.5 . . ?
H14B C14 H14C 109.5 . . ?
C35 C42 H42A 109.5 . . ?
C35 C42 H42B 109.5 . . ?
C35 C42 H42C 109.5 . . ?
H42A C42 H42B 109.5 . . ?
H42A C42 H42C 109.5 . . ?
H42B C42 H42C 109.5 . . ?
C45 C46 H46 118.6 . . ?
C47 C46 C45 122.8(5) . . ?
C47 C46 H46 118.6 . . ?
C45 C52 H52A 109.5 . . ?
C45 C52 H52B 109.5 . . ?
C45 C52 H52C 109.5 . . ?
H52A C52 H52B 109.5 . . ?
H52A C52 H52C 109.5 . . ?
H52B C52 H52C 109.5 . . ?
C11 C15 H15A 109.5 . . ?
C11 C15 H15B 109.5 . . ?
C11 C15 H15C 109.5 . . ?
H15A C15 H15B 109.5 . . ?
H15A C15 H15C 109.5 . . ?
H15B C15 H15C 109.5 . . ?
C47 C51 H51A 109.5 . . ?
C47 C51 H51B 109.5 . . ?
C47 C51 H51C 109.5 . . ?
H51A C51 H51B 109.5 . . ?
H51A C51 H51C 109.5 . . ?
H51B C51 H51C 109.5 . . ?

loop_
_geom_bond_atom_site_label_1
_geom_bond_atom_site_label_2
_geom_bond_distance
_geom_bond_site_symmetry_2
_geom_bond_publ_flag
P2 P3 2.217(2) . ?
P2 P1 2.194(2) . ?
P2 C27 1.853(5) . ?
P3 P1 2.237(2) . ?
P3 C53 1.850(5) . ?
P1 C1 1.839(5) . ?
O6 C70 1.399(6) . ?
O6 C69 1.434(6) . ?
O2 C17 1.422(6) . ?
O2 C18 1.400(6) . ?
O1 C7 1.415(6) . ?
O1 C8 1.400(6) . ?
O4 C44 1.395(6) . ?
O4 C43 1.445(6) . ?
O3 C34 1.398(6) . ?
O3 C33 1.428(6) . ?
O5 C60 1.393(6) . ?
O5 C59 1.432(6) . ?
C6 C1 1.420(7) . ?
C6 C7 1.504(7) . ?
C6 C5 1.388(7) . ?
C75 C70 1.395(7) . ?
C75 C74 1.398(7) . ?
C75 C76 1.483(7) . ?
C58 C57 1.392(7) . ?
C58 C53 1.396(7) . ?
C58 C69 1.508(7) . ?
C57 H57 0.9500 . ?
C57 C56 1.384(7) . ?
C17 H17A 0.9900 . ?
C17 H17B 0.9900 . ?
C17 C2 1.505(7) . ?
C3 H3 0.9500 . ?
C3 C2 1.391(7) . ?
C3 C4 1.365(7) . ?
C28 C27 1.418(7) . ?
C28 C43 1.494(8) . ?
C28 C29 1.395(8) . ?
C1 C2 1.406(7) . ?
C53 C54 1.417(7) . ?
C18 C23 1.395(7) . ?
C18 C19 1.385(7) . ?
C27 C32 1.398(7) . ?
C7 H7A 0.9900 . ?
C7 H7B 0.9900 . ?
C60 C65 1.379(7) . ?
C60 C61 1.382(7) . ?
C23 C22 1.391(7) . ?
C23 C26 1.509(7) . ?
C55 H55 0.9500 . ?
C55 C54 1.386(7) . ?
C55 C56 1.377(7) . ?
C59 H59A 0.9900 . ?
C59 H59B 0.9900 . ?
C59 C54 1.502(7) . ?
C39 C34 1.391(7) . ?
C39 C38 1.397(7) . ?
C39 C40 1.496(7) . ?
C20 H20 0.9500 . ?
C20 C19 1.378(7) . ?
C20 C21 1.389(7) . ?
C19 C24 1.518(7) . ?
C70 C71 1.390(7) . ?
C65 C64 1.397(7) . ?
C65 C66 1.507(7) . ?
C22 H22 0.9500 . ?
C22 C21 1.380(7) . ?
C32 C33 1.515(7) . ?
C32 C31 1.387(7) . ?
C35 C34 1.374(7) . ?
C35 C36 1.394(7) . ?
C35 C42 1.515(8) . ?
C74 H74 0.9500 . ?
C74 C73 1.379(7) . ?
C72 H72 0.9500 . ?
C72 C71 1.390(7) . ?
C72 C73 1.389(7) . ?
C76 H76A 0.9800 . ?
C76 H76B 0.9800 . ?
C76 H76C 0.9800 . ?
C44 C49 1.384(7) . ?
C44 C45 1.397(7) . ?
C71 C78 1.513(7) . ?
C38 H38 0.9500 . ?
C38 C37 1.389(8) . ?
C69 H69A 0.9900 . ?
C69 H69B 0.9900 . ?
C33 H33A 0.9900 . ?
C33 H33B 0.9900 . ?
C8 C9 1.404(7) . ?
C8 C13 1.372(8) . ?
C21 C25 1.517(7) . ?
C5 H5 0.9500 . ?
C5 C4 1.380(7) . ?
C73 C77 1.513(7) . ?
C56 H56 0.9500 . ?
C61 C62 1.388(8) . ?
C61 C68 1.519(8) . ?
C9 C10 1.399(8) . ?
C9 C14 1.496(8) . ?
C49 C48 1.375(8) . ?
C49 C50 1.509(7) . ?
C24 H24A 0.9800 . ?
C24 H24B 0.9800 . ?
C24 H24C 0.9800 . ?
C64 H64 0.9500 . ?
C64 C63 1.390(8) . ?
C4 H4 0.9500 . ?
C31 H31 0.9500 . ?
C31 C30 1.384(8) . ?
C37 C36 1.376(8) . ?
C37 C41 1.503(8) . ?
C45 C46 1.395(8) . ?
C45 C52 1.512(8) . ?
C26 H26A 0.9800 . ?
C26 H26B 0.9800 . ?
C26 H26C 0.9800 . ?
C63 C62 1.387(8) . ?
C63 C67 1.511(8) . ?
C13 C16 1.499(8) . ?
C13 C12 1.394(8) . ?
C62 H62 0.9500 . ?
C36 H36 0.9500 . ?
C43 H43A 0.9900 . ?
C43 H43B 0.9900 . ?
C29 H29 0.9500 . ?
C29 C30 1.361(9) . ?
C48 H48 0.9500 . ?
C48 C47 1.376(8) . ?
C50 H50A 0.9800 . ?
C50 H50B 0.9800 . ?
C50 H50C 0.9800 . ?
C10 H10 0.9500 . ?
C10 C11 1.371(9) . ?
C40 H40A 0.9800 . ?
C40 H40B 0.9800 . ?
C40 H40C 0.9800 . ?
C25 H25A 0.9800 . ?
C25 H25B 0.9800 . ?
C25 H25C 0.9800 . ?
C66 H66A 0.9800 . ?
C66 H66B 0.9800 . ?
C66 H66C 0.9800 . ?
C78 H78A 0.9800 . ?
C78 H78B 0.9800 . ?
C78 H78C 0.9800 . ?
C16 H16A 0.9800 . ?
C16 H16B 0.9800 . ?
C16 H16C 0.9800 . ?
C77 H77A 0.9800 . ?
C77 H77B 0.9800 . ?
C77 H77C 0.9800 . ?
C11 C12 1.396(9) . ?
C11 C15 1.527(8) . ?
C68 H68A 0.9800 . ?
C68 H68B 0.9800 . ?
C68 H68C 0.9800 . ?
C41 H41A 0.9800 . ?
C41 H41B 0.9800 . ?
C41 H41C 0.9800 . ?
C67 H67A 0.9800 . ?
C67 H67B 0.9800 . ?
C67 H67C 0.9800 . ?
C30 H30 0.9500 . ?
C12 H12 0.9500 . ?
C47 C46 1.368(9) . ?
C47 C51 1.513(9) . ?
C14 H14A 0.9800 . ?
C14 H14B 0.9800 . ?
C14 H14C 0.9800 . ?
C42 H42A 0.9800 . ?
C42 H42B 0.9800 . ?
C42 H42C 0.9800 . ?
C46 H46 0.9500 . ?
C52 H52A 0.9800 . ?
C52 H52B 0.9800 . ?
C52 H52C 0.9800 . ?
C15 H15A 0.9800 . ?
C15 H15B 0.9800 . ?
C15 H15C 0.9800 . ?
C51 H51A 0.9800 . ?
C51 H51B 0.9800 . ?
C51 H51C 0.9800 . ?

loop_
_twin_individual_id
_twin_individual_mass_fraction_refined
1 0.9938(5)
2 0.0062(5)
